data_1546860
loop_
_publ_author_name
'Liu, Guang-Ning'
'Zhang, Xu'
'Wang, Hong-Mei'
'Xu, Hong'
'Wang, Zi-Han'
'Meng, Xiang-Long'
'Dong, Ya-Nan'
'Zhao, Ruo-Yu'
'Li, Cuncheng'

_publ_section_title
;
 Do alkyl groups on aromatic or aliphatic structure directing agents
 affect water stabilities and properties of hybrid iodoargentates?
;
_journal_issue 37
_journal_name_full 'Dalton Transactions'
_journal_page_first 12474
_journal_page_last 12486
_journal_paper_doi 10.1039/C7DT02152F
_journal_volume 46
_journal_year 2017
_chemical_formula_moiety 'Ag3 I4, C20 H20 P'
_chemical_formula_sum 'C20 H20 Ag3 I4 P'
_chemical_formula_weight 1122.54
_space_group_crystal_system monoclinic
_space_group_IT_number 14
_space_group_name_Hall '-P 2ybc'
_space_group_name_H-M_alt 'P 1 21/c 1'
_symmetry_space_group_name_Hall '-P 2ybc'
_symmetry_space_group_name_H-M 'P 1 21/c 1'
_atom_sites_solution_hydrogens geom
_atom_sites_solution_primary direct
_audit_creation_date 2017-06-12
_audit_creation_method
;
Olex2 1.2
(compiled 2017.03.28 svn.r3405 for OlexSys, GUI svn.r5337)
;
_audit_update_record
;
2017-06-13 deposited with the CCDC.
2017-08-25 downloaded from the CCDC.
;
_cell_angle_alpha 90
_cell_angle_beta 108.577(8)
_cell_angle_gamma 90
_cell_formula_units_Z 4
_cell_length_a 12.8812(10)
_cell_length_b 25.6384(15)
_cell_length_c 8.4883(6)
_cell_measurement_reflns_used 3564
_cell_measurement_temperature 293(2)
_cell_measurement_theta_max 27.8440
_cell_measurement_theta_min 3.5610
_cell_volume 2657.2(3)
_computing_cell_refinement
;
CrysAlisPro, Agilent Technologies,
Version 1.171.35.21 (release 20-01-2012 CrysAlis171 .NET)
;
_computing_data_collection
;
CrysAlisPro, Agilent Technologies,
Version 1.171.35.21 (release 20-01-2012 CrysAlis171 .NET)
;
_computing_data_reduction
;
CrysAlisPro, Agilent Technologies,
Version 1.171.35.21 (release 20-01-2012 CrysAlis171 .NET)
;
_computing_molecular_graphics 'Olex2 (Dolomanov et al., 2009)'
_computing_publication_material 'Olex2 (Dolomanov et al., 2009)'
_computing_structure_refinement 'ShelXL (Sheldrick, 2015)'
_computing_structure_solution 'SIR2004 (Burla et al., 2007)'
_diffrn_ambient_temperature 293(2)
_diffrn_detector_area_resol_mean 16.0355
_diffrn_measured_fraction_theta_full 0.975
_diffrn_measured_fraction_theta_max 0.975
_diffrn_measurement_device_type 'multiwire proportional'
_diffrn_measurement_method 'phi and omega scans'
_diffrn_radiation_monochromator graphite
_diffrn_radiation_type MoK\a
_diffrn_radiation_wavelength 0.71073
_diffrn_reflns_av_R_equivalents 0.0366
_diffrn_reflns_av_unetI/netI 0.0563
_diffrn_reflns_Laue_measured_fraction_full 0.975
_diffrn_reflns_Laue_measured_fraction_max 0.975
_diffrn_reflns_limit_h_max 15
_diffrn_reflns_limit_h_min -15
_diffrn_reflns_limit_k_max 31
_diffrn_reflns_limit_k_min -31
_diffrn_reflns_limit_l_max 10
_diffrn_reflns_limit_l_min -10
_diffrn_reflns_number 11218
_diffrn_reflns_point_group_measured_fraction_full 0.975
_diffrn_reflns_point_group_measured_fraction_max 0.975
_diffrn_reflns_theta_full 25.242
_diffrn_reflns_theta_max 25.499
_diffrn_reflns_theta_min 3.478
_exptl_absorpt_coefficient_mu 6.902
_exptl_absorpt_correction_T_max 1.00000
_exptl_absorpt_correction_T_min 0.30478
_exptl_absorpt_correction_type multi-scan
_exptl_absorpt_process_details
;
CrysAlisPro, Agilent Technologies,                        
Version 1.171.35.21 (release 20-01-2012 CrysAlis171 .NET) 
(compiled Jan 23 2012,18:06:46)                           
Empirical absorption correction using spherical harmonics,
 implemented in SCALE3 ABSPACK scaling algorithm.         
;
_exptl_crystal_colour colorless
_exptl_crystal_density_diffrn 2.806
_exptl_crystal_density_meas ?
_exptl_crystal_density_method 'not measured'
_exptl_crystal_description prismatic
_exptl_crystal_F_000 2032
_exptl_crystal_size_max 0.32
_exptl_crystal_size_mid 0.19
_exptl_crystal_size_min 0.16
_refine_diff_density_max 2.430
_refine_diff_density_min -1.429
_refine_diff_density_rms 0.273
_refine_ls_extinction_method none
_refine_ls_goodness_of_fit_ref 0.995
_refine_ls_hydrogen_treatment constr
_refine_ls_matrix_type full
_refine_ls_number_parameters 253
_refine_ls_number_reflns 4833
_refine_ls_number_restraints 0
_refine_ls_restrained_S_all 0.995
_refine_ls_R_factor_all 0.0830
_refine_ls_R_factor_gt 0.0673
_refine_ls_shift/su_max 0.003
_refine_ls_shift/su_mean 0.000
_refine_ls_structure_factor_coef Fsqd
_refine_ls_weighting_details 'w=1/[\s^2^(Fo^2^)+(0.0905P)^2^+69.8103P] where P=(Fo^2^+2Fc^2^)/3'
_refine_ls_weighting_scheme calc
_refine_ls_wR_factor_gt 0.1826
_refine_ls_wR_factor_ref 0.1936
_reflns_Friedel_coverage 0.000
_reflns_number_gt 3739
_reflns_number_total 4833
_reflns_threshold_expression 'I > 2\s(I)'
_cod_data_source_file c7dt02152f2.cif
_cod_data_source_block 14
_cod_depositor_comments
;
The following automatic conversions were performed:

'_exptl_crystal_density_meas' value 'not measured' was changed to '?'
- the value is perceived as not measured.

Automatic conversion script
Id: cif_fix_values 4973 2017-02-22 13:04:09Z antanas 
;
_cod_database_code 1546860
_shelx_shelxl_version_number 2014/7
_shelx_space_group_comment
;
The symmetry employed for this shelxl refinement is uniquely defined
by the following loop, which should always be used as a source of
symmetry information in preference to the above space-group names.
They are only intended as comments.
;
_olex2_refinement_description
;
1. Fixed Uiso
 At 1.2 times of:
  All C(H) groups, All C(H,H) groups
 At 1.5 times of:
  All C(H,H,H) groups
2.a Secondary CH2 refined with riding coordinates:
 C1(H1A,H1B)
2.b Me refined with riding coordinates:
 C2(H2A,H2B,H2C)
2.c Aromatic/amide H refined with riding coordinates:
 C12(H12), C13(H13), C14(H14), C15(H15), C16(H16), C22(H22), C23(H23),
 C24(H24), C25(H25), C26(H26), C32(H32), C33(H33), C34(H34), C35(H35), C36(H36)
;
_olex2_submission_special_instructions 'No special instructions were received'

loop_
_space_group_symop_operation_xyz
'x, y, z'
'-x, y+1/2, -z+1/2'
'-x, -y, -z'
'x, -y-1/2, z-1/2'

loop_
_atom_site_label
_atom_site_type_symbol
_atom_site_fract_x
_atom_site_fract_y
_atom_site_fract_z
_atom_site_U_iso_or_equiv
_atom_site_adp_type
_atom_site_occupancy
_atom_site_site_symmetry_order
_atom_site_calc_flag
_atom_site_refinement_flags_posn
Ag1 Ag 0.71782(3) 0.33889(2) -0.41596(4) 0.06195(10) Uani 1 1 d .
Ag2 Ag 0.73051(3) 0.26545(2) -0.10140(4) 0.05983(10) Uani 1 1 d .
Ag3 Ag 0.71881(3) 0.33538(2) 0.19447(4) 0.05662(9) Uani 1 1 d .
I1 I 0.79054(2) 0.37128(2) -0.07565(3) 0.04440(7) Uani 1 1 d .
I2 I 0.56759(2) 0.24798(2) 0.06926(3) 0.04277(6) Uani 1 1 d .
I3 I 0.62682(2) 0.41494(2) 0.33957(3) 0.04736(7) Uani 1 1 d .
I4 I 0.90621(2) 0.30544(2) 0.48117(3) 0.04794(7) Uani 1 1 d .
P1 P 0.24087(7) 0.42669(3) 0.33140(10) 0.0356(2) Uani 1 1 d .
C1 C 0.3305(3) 0.46846(15) 0.2610(4) 0.0446(10) Uani 1 1 d .
H1A H 0.3391 0.5013 0.3203 0.053 Uiso 1 1 calc R
H1B H 0.4021 0.4522 0.2890 0.053 Uiso 1 1 calc R
C2 C 0.2912(4) 0.47907(17) 0.0819(5) 0.0625(14) Uani 1 1 d .
H2A H 0.3424 0.5013 0.0534 0.094 Uiso 1 1 calc R
H2B H 0.2842 0.4468 0.0219 0.094 Uiso 1 1 calc R
H2C H 0.2211 0.4960 0.0532 0.094 Uiso 1 1 calc R
C11 C 0.1173(3) 0.46023(12) 0.3100(4) 0.0352(9) Uani 1 1 d .
C12 C 0.1122(3) 0.51354(13) 0.2956(4) 0.0446(10) Uani 1 1 d .
H12 H 0.1736 0.5317 0.2908 0.054 Uiso 1 1 calc R
C13 C 0.0167(3) 0.54157(14) 0.2878(4) 0.0527(12) Uani 1 1 d .
H13 H 0.0154 0.5778 0.2836 0.063 Uiso 1 1 calc R
C14 C -0.0741(3) 0.51389(17) 0.2868(5) 0.0599(12) Uani 1 1 d .
H14 H -0.1381 0.5320 0.2788 0.072 Uiso 1 1 calc R
C15 C -0.0747(3) 0.46107(17) 0.2968(5) 0.0538(12) Uani 1 1 d .
H15 H -0.1380 0.4436 0.2966 0.065 Uiso 1 1 calc R
C16 C 0.0209(2) 0.43285(14) 0.3076(4) 0.0404(10) Uani 1 1 d .
H16 H 0.0210 0.3966 0.3132 0.048 Uiso 1 1 calc R
C21 C 0.3061(3) 0.40928(13) 0.5463(4) 0.0411(10) Uani 1 1 d .
C22 C 0.4069(4) 0.42932(19) 0.6310(6) 0.0722(16) Uani 1 1 d .
H22 H 0.4406 0.4546 0.5855 0.087 Uiso 1 1 calc R
C23 C 0.4577(4) 0.4085(2) 0.7969(6) 0.100(2) Uani 1 1 d .
H23 H 0.5287 0.4189 0.8551 0.120 Uiso 1 1 calc R
C24 C 0.4085(4) 0.37560(19) 0.8700(5) 0.0743(16) Uani 1 1 d .
H24 H 0.4432 0.3638 0.9775 0.089 Uiso 1 1 calc R
C25 C 0.3047(5) 0.35950(17) 0.7818(5) 0.0874(18) Uani 1 1 d .
H25 H 0.2680 0.3376 0.8336 0.105 Uiso 1 1 calc R
C26 C 0.2518(3) 0.37448(16) 0.6180(5) 0.0557(13) Uani 1 1 d .
H26 H 0.1828 0.3617 0.5590 0.067 Uiso 1 1 calc R
C31 C 0.2162(3) 0.36690(12) 0.2117(4) 0.0369(9) Uani 1 1 d .
C32 C 0.1207(3) 0.35934(14) 0.0841(4) 0.0489(11) Uani 1 1 d .
H32 H 0.0669 0.3850 0.0569 0.059 Uiso 1 1 calc R
C33 C 0.1052(4) 0.31271(18) -0.0044(6) 0.0650(15) Uani 1 1 d .
H33 H 0.0409 0.3071 -0.0917 0.078 Uiso 1 1 calc R
C34 C 0.1850(4) 0.27514(16) 0.0375(5) 0.0649(13) Uani 1 1 d .
H34 H 0.1742 0.2440 -0.0216 0.078 Uiso 1 1 calc R
C35 C 0.2799(3) 0.28281(16) 0.1645(5) 0.0640(14) Uani 1 1 d .
H35 H 0.3335 0.2571 0.1923 0.077 Uiso 1 1 calc R
C36 C 0.2956(3) 0.32888(15) 0.2511(4) 0.0506(11) Uani 1 1 d .
H36 H 0.3606 0.3345 0.3372 0.061 Uiso 1 1 calc R

loop_
_atom_site_aniso_label
_atom_site_aniso_U_11
_atom_site_aniso_U_22
_atom_site_aniso_U_33
_atom_site_aniso_U_23
_atom_site_aniso_U_13
_atom_site_aniso_U_12
Ag1 0.07764(18) 0.05628(17) 0.05275(14) -0.00101(14) 0.02190(13) -0.00301(15)
Ag2 0.07285(18) 0.03951(14) 0.06670(16) -0.00278(14) 0.02163(13) 0.00021(13)
Ag3 0.07306(17) 0.04889(15) 0.05052(13) -0.00236(13) 0.02337(11) 0.00218(14)
I1 0.05622(11) 0.03738(11) 0.04101(9) -0.00246(9) 0.01747(8) -0.00896(9)
I2 0.04200(10) 0.04560(11) 0.04033(9) -0.00238(9) 0.01256(8) 0.00217(9)
I3 0.04131(10) 0.04950(12) 0.05108(11) -0.00105(10) 0.01445(8) 0.01142(9)
I4 0.03940(10) 0.04497(12) 0.05705(12) 0.00112(11) 0.01195(9) 0.00198(9)
P1 0.0321(4) 0.0344(4) 0.0380(4) 0.0057(3) 0.0081(3) 0.0026(3)
C1 0.0301(14) 0.053(2) 0.0543(16) 0.0034(16) 0.0182(12) -0.0016(14)
C2 0.075(2) 0.049(2) 0.065(2) 0.0096(19) 0.0242(18) 0.0094(19)
C11 0.0412(15) 0.0288(15) 0.0332(13) -0.0025(13) 0.0082(12) -0.0010(12)
C12 0.0500(16) 0.0328(17) 0.0563(16) -0.0037(15) 0.0244(12) 0.0087(13)
C13 0.069(2) 0.0368(17) 0.0486(17) 0.0127(15) 0.0135(16) 0.0236(15)
C14 0.0433(17) 0.077(2) 0.0553(18) -0.0233(18) 0.0101(14) 0.0188(16)
C15 0.0307(16) 0.077(3) 0.0512(18) -0.0079(19) 0.0092(14) -0.0082(16)
C16 0.0260(13) 0.0409(17) 0.0538(16) -0.0126(15) 0.0120(12) -0.0075(12)
C21 0.0410(15) 0.0402(17) 0.0434(14) 0.0127(14) 0.0151(12) 0.0063(13)
C22 0.071(3) 0.066(3) 0.064(2) 0.011(2) 0.000(2) -0.014(2)
C23 0.074(3) 0.113(4) 0.062(3) 0.018(3) -0.048(2) -0.018(3)
C24 0.089(3) 0.080(3) 0.0424(19) 0.015(2) 0.005(2) 0.034(2)
C25 0.159(4) 0.056(2) 0.0515(19) 0.0264(18) 0.039(2) 0.057(2)
C26 0.051(2) 0.056(2) 0.056(2) -0.0030(18) 0.0099(16) -0.0067(17)
C31 0.0470(15) 0.0260(14) 0.0401(14) 0.0015(13) 0.0172(11) 0.0063(12)
C32 0.0500(17) 0.0393(18) 0.0592(18) -0.0057(16) 0.0198(14) -0.0092(15)
C33 0.058(2) 0.065(3) 0.064(2) -0.012(2) 0.0083(19) -0.012(2)
C34 0.090(2) 0.0418(19) 0.0793(19) -0.0261(17) 0.0503(15) -0.0135(18)
C35 0.066(2) 0.0409(19) 0.092(2) -0.006(2) 0.0350(17) 0.0145(16)
C36 0.0471(17) 0.053(2) 0.0545(17) 0.0005(17) 0.0202(13) 0.0137(15)

loop_
_atom_type_symbol
_atom_type_description
_atom_type_scat_dispersion_real
_atom_type_scat_dispersion_imag
_atom_type_scat_source
C C 0.0033 0.0016 'International Tables Vol C Tables 4.2.6.8 and 6.1.1.4'
H H 0.0000 0.0000 'International Tables Vol C Tables 4.2.6.8 and 6.1.1.4'
P P 0.1023 0.0942 'International Tables Vol C Tables 4.2.6.8 and 6.1.1.4'
Ag Ag -0.8971 1.1015 'International Tables Vol C Tables 4.2.6.8 and 6.1.1.4'
I I -0.4742 1.8119 'International Tables Vol C Tables 4.2.6.8 and 6.1.1.4'

loop_
_geom_angle_atom_site_label_1
_geom_angle_atom_site_label_2
_geom_angle_atom_site_label_3
_geom_angle
_geom_angle_site_symmetry_1
_geom_angle_site_symmetry_3
Ag2 Ag1 Ag2 85.442(10) 4_565 .
Ag2 Ag1 Ag3 142.612(14) . 1_554
Ag2 Ag1 Ag3 57.181(10) 4_565 1_554
I1 Ag1 Ag2 134.587(13) . 4_565
I1 Ag1 Ag2 54.572(10) . .
I1 Ag1 Ag3 155.736(16) . 1_554
I1 Ag1 I2 105.275(14) . 4_565
I1 Ag1 I4 110.296(14) . 1_554
I2 Ag1 Ag2 56.647(11) 4_565 .
I2 Ag1 Ag2 57.897(11) 4_565 4_565
I2 Ag1 Ag3 98.588(12) 4_565 1_554
I2 Ag1 I4 111.125(14) 4_565 1_554
I3 Ag1 Ag2 107.267(13) 1_554 4_565
I3 Ag1 Ag2 155.876(17) 1_554 .
I3 Ag1 Ag3 54.284(10) 1_554 1_554
I3 Ag1 I1 117.939(14) 1_554 .
I3 Ag1 I2 112.389(13) 1_554 4_565
I3 Ag1 I4 99.865(14) 1_554 1_554
I4 Ag1 Ag2 104.186(14) 1_554 .
I4 Ag1 Ag2 54.900(11) 1_554 4_565
I4 Ag1 Ag3 55.425(11) 1_554 1_554
Ag1 Ag2 Ag1 156.361(14) 4_566 .
Ag3 Ag2 Ag1 93.581(14) . 4_566
Ag3 Ag2 Ag1 64.304(11) 4_565 4_566
Ag3 Ag2 Ag1 92.501(13) 4_565 .
Ag3 Ag2 Ag1 109.083(13) . .
Ag3 Ag2 Ag3 157.489(16) 4_565 .
I1 Ag2 Ag1 147.342(14) . 4_566
I1 Ag2 Ag1 56.046(10) . .
I1 Ag2 Ag3 57.770(10) . .
I1 Ag2 Ag3 144.545(17) . 4_565
I1 Ag2 I2 109.310(14) . .
I1 Ag2 I2 106.442(12) . 4_565
I1 Ag2 I4 115.148(15) . 4_565
I2 Ag2 Ag1 57.510(11) . 4_566
I2 Ag2 Ag1 129.824(14) . .
I2 Ag2 Ag1 56.481(10) 4_565 .
I2 Ag2 Ag1 104.038(12) 4_565 4_566
I2 Ag2 Ag3 103.536(13) . 4_565
I2 Ag2 Ag3 58.320(9) 4_565 4_565
I2 Ag2 Ag3 57.800(11) . .
I2 Ag2 Ag3 129.029(14) 4_565 .
I2 Ag2 I2 92.604(13) 4_565 .
I4 Ag2 Ag1 114.068(16) 4_565 .
I4 Ag2 Ag1 59.320(12) 4_565 4_566
I4 Ag2 Ag3 59.363(11) 4_565 4_565
I4 Ag2 Ag3 114.279(14) 4_565 .
I4 Ag2 I2 115.881(15) 4_565 4_565
I4 Ag2 I2 115.025(14) 4_565 .
Ag2 Ag3 Ag1 146.471(14) . 1_556
Ag2 Ag3 Ag1 58.515(11) 4_566 1_556
Ag2 Ag3 Ag2 87.963(10) 4_566 .
I1 Ag3 Ag1 152.835(14) . 1_556
I1 Ag3 Ag2 137.968(15) . 4_566
I1 Ag3 Ag2 55.582(11) . .
I1 Ag3 I2 107.430(12) . .
I1 Ag3 I4 110.859(15) . .
I2 Ag3 Ag1 99.727(14) . 1_556
I2 Ag3 Ag2 58.175(11) . 4_566
I2 Ag3 Ag2 57.874(11) . .
I3 Ag3 Ag1 53.888(11) . 1_556
I3 Ag3 Ag2 153.676(13) . .
I3 Ag3 Ag2 108.140(15) . 4_566
I3 Ag3 I1 113.627(14) . .
I3 Ag3 I2 112.700(15) . .
I3 Ag3 I4 100.113(12) . .
I4 Ag3 Ag1 56.112(11) . 1_556
I4 Ag3 Ag2 106.191(14) . .
I4 Ag3 Ag2 55.609(9) . 4_566
I4 Ag3 I2 112.111(13) . .
Ag1 I1 Ag3 128.725(13) . .
Ag2 I1 Ag1 69.382(11) . .
Ag2 I1 Ag3 66.648(12) . .
Ag1 I2 Ag2 66.873(11) 4_566 4_566
Ag1 I2 Ag2 64.593(12) 4_566 .
Ag1 I2 Ag3 102.230(13) 4_566 .
Ag2 I2 Ag2 94.659(13) 4_566 .
Ag2 I2 Ag3 63.506(11) 4_566 .
Ag3 I2 Ag2 64.326(11) . .
Ag1 I3 Ag3 71.826(12) 1_556 .
Ag2 I4 Ag1 65.782(13) 4_566 1_556
Ag2 I4 Ag3 65.027(11) 4_566 .
Ag3 I4 Ag1 68.463(12) . 1_556
C11 P1 C1 109.07(16) . .
C11 P1 C21 109.77(16) . .
C11 P1 C31 111.26(15) . .
C21 P1 C1 109.87(15) . .
C21 P1 C31 107.44(15) . .
C31 P1 C1 109.41(18) . .
P1 C1 H1A 108.8 . .
P1 C1 H1B 108.8 . .
H1A C1 H1B 107.7 . .
C2 C1 P1 113.9(3) . .
C2 C1 H1A 108.8 . .
C2 C1 H1B 108.8 . .
C1 C2 H2A 109.5 . .
C1 C2 H2B 109.5 . .
C1 C2 H2C 109.5 . .
H2A C2 H2B 109.5 . .
H2A C2 H2C 109.5 . .
H2B C2 H2C 109.5 . .
C12 C11 P1 120.6(3) . .
C12 C11 C16 118.3(3) . .
C16 C11 P1 121.0(2) . .
C11 C12 H12 119.0 . .
C11 C12 C13 121.9(3) . .
C13 C12 H12 119.0 . .
C12 C13 H13 121.0 . .
C14 C13 C12 117.9(3) . .
C14 C13 H13 121.0 . .
C13 C14 H14 118.6 . .
C15 C14 C13 122.7(4) . .
C15 C14 H14 118.6 . .
C14 C15 H15 120.1 . .
C14 C15 C16 119.7(4) . .
C16 C15 H15 120.1 . .
C11 C16 H16 120.3 . .
C15 C16 C11 119.3(3) . .
C15 C16 H16 120.3 . .
C22 C21 P1 119.8(3) . .
C22 C21 C26 122.5(3) . .
C26 C21 P1 117.7(2) . .
C21 C22 H22 122.3 . .
C21 C22 C23 115.5(5) . .
C23 C22 H22 122.3 . .
C22 C23 H23 118.2 . .
C24 C23 C22 123.7(5) . .
C24 C23 H23 118.2 . .
C23 C24 H24 121.1 . .
C23 C24 C25 117.8(4) . .
C25 C24 H24 121.1 . .
C24 C25 H25 118.5 . .
C24 C25 C26 122.9(5) . .
C26 C25 H25 118.5 . .
C21 C26 C25 117.4(4) . .
C21 C26 H26 121.3 . .
C25 C26 H26 121.3 . .
C32 C31 P1 121.1(3) . .
C32 C31 C36 120.2(3) . .
C36 C31 P1 118.6(2) . .
C31 C32 H32 120.4 . .
C31 C32 C33 119.1(3) . .
C33 C32 H32 120.4 . .
C32 C33 H33 120.1 . .
C34 C33 C32 119.8(4) . .
C34 C33 H33 120.1 . .
C33 C34 H34 119.5 . .
C35 C34 C33 120.9(4) . .
C35 C34 H34 119.5 . .
C34 C35 H35 120.3 . .
C34 C35 C36 119.4(4) . .
C36 C35 H35 120.3 . .
C31 C36 H36 119.7 . .
C35 C36 C31 120.6(3) . .
C35 C36 H36 119.7 . .

loop_
_geom_bond_atom_site_label_1
_geom_bond_atom_site_label_2
_geom_bond_distance
_geom_bond_site_symmetry_2
Ag1 Ag2 3.1344(5) 4_565
Ag1 Ag2 3.2286(5) .
Ag1 Ag3 3.3121(5) 1_554
Ag1 I1 2.8614(4) .
Ag1 I2 2.9269(5) 4_565
Ag1 I3 2.8163(4) 1_554
Ag1 I4 2.9559(5) 1_554
Ag2 Ag1 3.1344(5) 4_566
Ag2 Ag3 3.1282(5) .
Ag2 Ag3 3.0889(5) 4_565
Ag2 I1 2.8109(4) .
Ag2 I2 2.9395(5) .
Ag2 I2 2.9325(5) 4_565
Ag2 I4 2.8119(4) 4_565
Ag3 Ag1 3.3121(5) 1_556
Ag3 Ag2 3.0889(5) 4_566
Ag3 I1 2.8823(5) .
Ag3 I2 2.9371(4) .
Ag3 I3 2.8304(4) .
Ag3 I4 2.9319(5) .
I2 Ag1 2.9269(5) 4_566
I2 Ag2 2.9325(5) 4_566
I3 Ag1 2.8162(4) 1_556
I4 Ag1 2.9559(5) 1_556
I4 Ag2 2.8119(4) 4_566
P1 C1 1.810(4) .
P1 C11 1.767(3) .
P1 C21 1.805(3) .
P1 C31 1.810(3) .
C1 H1A 0.9700 .
C1 H1B 0.9700 .
C1 C2 1.466(5) .
C2 H2A 0.9600 .
C2 H2B 0.9600 .
C2 H2C 0.9600 .
C11 C12 1.372(5) .
C11 C16 1.421(5) .
C12 H12 0.9300 .
C12 C13 1.409(6) .
C13 H13 0.9300 .
C13 C14 1.365(6) .
C14 H14 0.9300 .
C14 C15 1.357(6) .
C15 H15 0.9300 .
C15 C16 1.405(5) .
C16 H16 0.9300 .
C21 C22 1.369(6) .
C21 C26 1.388(6) .
C22 H22 0.9300 .
C22 C23 1.452(7) .
C23 H23 0.9300 .
C23 C24 1.321(8) .
C24 H24 0.9300 .
C24 C25 1.372(7) .
C25 H25 0.9300 .
C25 C26 1.393(5) .
C26 H26 0.9300 .
C31 C32 1.369(4) .
C31 C36 1.376(5) .
C32 H32 0.9300 .
C32 C33 1.392(6) .
C33 H33 0.9300 .
C33 C34 1.370(6) .
C34 H34 0.9300 .
C34 C35 1.363(5) .
C35 H35 0.9300 .
C35 C36 1.372(6) .
C36 H36 0.9300 .
